data_7010023
loop_
_publ_author_name
'Lee, Hyosun'
'Bridgewater, Brian M.'
'Parkin, Gerard'

_publ_section_title
;
 Influence of a [Me2Si] ansa bridge on the barrier to rotation about
 the Zr--phenyl bond and on the generation and reactivity of benzyne
 intermediates: comparison of the structures and reactivity of
 [Me2Si(C5Me4)2]Zr(Ph)X and Cp*2Zr(Ph)X (X&#x2005;=&#x2005;H, Cl, Ph)
;
_journal_issue 24
_journal_name_full 'Journal of the Chemical Society, Dalton Transactions'
_journal_page_first 4490
_journal_paper_doi 10.1039/b005117i
_journal_year 2000
_chemical_formula_sum 'C26 H35 Cl Si Zr'
_chemical_formula_weight 502.30
_chemical_name_systematic
; 
 ? 
;
_space_group_IT_number 14
_symmetry_cell_setting monoclinic
_symmetry_space_group_name_Hall '-P 2ybc'
_symmetry_space_group_name_H-M 'P 1 21/c 1'
_atom_sites_solution_hydrogens geom
_atom_sites_solution_primary direct
_atom_sites_solution_secondary difmap
_audit_creation_method SHELXL-97
_cell_angle_alpha 90.00
_cell_angle_beta 91.1940(10)
_cell_angle_gamma 90.00
_cell_formula_units_Z 4
_cell_length_a 9.6955(4)
_cell_length_b 12.4482(6)
_cell_length_c 20.4091(9)
_cell_measurement_temperature 203(2)
_cell_volume 2462.67(19)
_computing_cell_refinement 'Bruker SMART'
_computing_data_collection 'Bruker SMART'
_computing_data_reduction 'Bruker SHELXTL'
_computing_molecular_graphics 'Bruker SHELXTL'
_computing_publication_material 'Bruker SHELXTL'
_computing_structure_refinement 'SHELXL-97 (Sheldrick, 1997)'
_computing_structure_solution 'SHELXS-97 (Sheldrick, 1990)'
_diffrn_ambient_temperature 203(2)
_diffrn_measured_fraction_theta_full 0.927
_diffrn_measured_fraction_theta_max 0.927
_diffrn_measurement_device_type 'CCD area detector'
_diffrn_measurement_method 'phi and omega scans'
_diffrn_radiation_monochromator graphite
_diffrn_radiation_source 'fine-focus sealed tube'
_diffrn_radiation_type MoK\a
_diffrn_radiation_wavelength 0.71073
_diffrn_reflns_av_R_equivalents 0.0359
_diffrn_reflns_av_sigmaI/netI 0.0342
_diffrn_reflns_limit_h_max 12
_diffrn_reflns_limit_h_min -12
_diffrn_reflns_limit_k_max 14
_diffrn_reflns_limit_k_min -16
_diffrn_reflns_limit_l_max 25
_diffrn_reflns_limit_l_min -26
_diffrn_reflns_number 17993
_diffrn_reflns_theta_full 28.34
_diffrn_reflns_theta_max 28.34
_diffrn_reflns_theta_min 1.92
_exptl_absorpt_coefficient_mu 0.614
_exptl_absorpt_correction_T_max 0.9700
_exptl_absorpt_correction_T_min 0.8871
_exptl_absorpt_correction_type none
_exptl_crystal_density_diffrn 1.355
_exptl_crystal_density_method 'not measured'
_exptl_crystal_F_000 1048
_exptl_crystal_size_max 0.20
_exptl_crystal_size_mid 0.10
_exptl_crystal_size_min 0.05
_refine_diff_density_max 0.329
_refine_diff_density_min -0.288
_refine_diff_density_rms 0.061
_refine_ls_extinction_coef 0.00000(19)
_refine_ls_extinction_expression Fc^*^=kFc[1+0.001xFc^2^\l^3^/sin(2\q)]^-1/4^
_refine_ls_extinction_method SHELXL
_refine_ls_goodness_of_fit_ref 1.024
_refine_ls_hydrogen_treatment mixed
_refine_ls_matrix_type full
_refine_ls_number_parameters 273
_refine_ls_number_reflns 5689
_refine_ls_number_restraints 0
_refine_ls_restrained_S_all 1.024
_refine_ls_R_factor_all 0.0467
_refine_ls_R_factor_gt 0.0320
_refine_ls_shift/su_max 0.119
_refine_ls_shift/su_mean 0.003
_refine_ls_structure_factor_coef Fsqd
_refine_ls_weighting_details 'calc w=1/[\s^2^(Fo^2^)+(0.0419P)^2^+0.7821P] where P=(Fo^2^+2Fc^2^)/3'
_refine_ls_weighting_scheme calc
_refine_ls_wR_factor_gt 0.0765
_refine_ls_wR_factor_ref 0.0829
_reflns_number_gt 4560
_reflns_number_total 5689
_reflns_threshold_expression >2sigma(I)
_cod_data_source_file b005117i.txt
_cod_data_source_block azrs20
_cod_depositor_comments
;
The following automatic conversions were performed:
'_symmetry_cell_setting' value 'Monoclinic' changed to 'monoclinic'
according to '/home/saulius/struct/CIF-dictionaries/cif_core.dic'
dictionary named 'cif_core.dic' version 2.4.1 from 2010-06-29.

Automatic conversion script
Id: cif_fix_enum 1527 2010-12-29 10:47:43Z saulius 
;
_cod_original_sg_symbol_H-M P2(1)/c
_cod_database_code 7010023

loop_
_symmetry_equiv_pos_as_xyz
'x, y, z'
'-x, y+1/2, -z+1/2'
'-x, -y, -z'
'x, -y-1/2, z-1/2'

loop_
_atom_site_label
_atom_site_type_symbol
_atom_site_fract_x
_atom_site_fract_y
_atom_site_fract_z
_atom_site_U_iso_or_equiv
_atom_site_adp_type
_atom_site_occupancy
_atom_site_symmetry_multiplicity
_atom_site_calc_flag
_atom_site_refinement_flags
_atom_site_disorder_assembly
_atom_site_disorder_group
Zr Zr 0.20576(2) 0.778462(16) 0.143643(9) 0.02635(7) Uani 1 1 d . . .
Si Si -0.11009(6) 0.68345(5) 0.15849(3) 0.03120(14) Uani 1 1 d . . .
Cl Cl 0.30785(8) 0.92491(5) 0.20830(3) 0.05165(17) Uani 1 1 d . . .
C1 C -0.2007(3) 0.5711(2) 0.11507(13) 0.0447(6) Uani 1 1 d . . .
H1A H -0.2222 0.5150 0.1462 0.067 Uiso 1 1 calc R . .
H1B H -0.1416 0.5422 0.0816 0.067 Uiso 1 1 calc R . .
H1C H -0.2854 0.5976 0.0948 0.067 Uiso 1 1 calc R . .
C2 C -0.2410(3) 0.7312(2) 0.21793(14) 0.0491(6) Uani 1 1 d . . .
H2A H -0.3228 0.7556 0.1941 0.074 Uiso 1 1 calc R . .
H2B H -0.2028 0.7900 0.2436 0.074 Uiso 1 1 calc R . .
H2C H -0.2653 0.6726 0.2469 0.074 Uiso 1 1 calc R . .
C11 C -0.0371(2) 0.79136(17) 0.10386(10) 0.0296(4) Uani 1 1 d . . .
C12 C 0.0416(2) 0.77154(17) 0.04577(10) 0.0305(4) Uani 1 1 d . . .
C13 C 0.1237(2) 0.86277(18) 0.03279(10) 0.0321(5) Uani 1 1 d . . .
C14 C 0.0990(2) 0.94048(17) 0.08192(11) 0.0334(5) Uani 1 1 d . . .
C15 C 0.0006(2) 0.89759(17) 0.12523(11) 0.0321(5) Uani 1 1 d . . .
C21 C 0.0603(2) 0.64404(17) 0.19792(10) 0.0290(4) Uani 1 1 d . . .
C22 C 0.1646(2) 0.58137(17) 0.16621(10) 0.0298(4) Uani 1 1 d . . .
C23 C 0.2936(2) 0.59966(18) 0.19782(11) 0.0335(5) Uani 1 1 d . . .
C24 C 0.2734(2) 0.6729(2) 0.24960(11) 0.0357(5) Uani 1 1 d . . .
C25 C 0.1311(2) 0.70098(18) 0.24988(10) 0.0321(5) Uani 1 1 d . . .
C32 C 0.0238(3) 0.6803(2) -0.00166(12) 0.0406(5) Uani 1 1 d . . .
H32A H -0.0309 0.7041 -0.0393 0.061 Uiso 1 1 calc R . .
H32B H -0.0227 0.6213 0.0196 0.061 Uiso 1 1 calc R . .
H32C H 0.1136 0.6567 -0.0160 0.061 Uiso 1 1 calc R . .
C33 C 0.2092(3) 0.8819(2) -0.02653(11) 0.0426(6) Uani 1 1 d . . .
H33A H 0.1585 0.9273 -0.0572 0.064 Uiso 1 1 calc R . .
H33B H 0.2295 0.8137 -0.0472 0.064 Uiso 1 1 calc R . .
H33C H 0.2947 0.9170 -0.0135 0.064 Uiso 1 1 calc R . .
C34 C 0.1588(3) 1.05148(19) 0.08332(13) 0.0467(6) Uani 1 1 d . . .
H34A H 0.2562 1.0480 0.0737 0.070 Uiso 1 1 calc R . .
H34B H 0.1473 1.0826 0.1264 0.070 Uiso 1 1 calc R . .
H34C H 0.1116 1.0957 0.0508 0.070 Uiso 1 1 calc R . .
C35 C -0.0598(3) 0.9610(2) 0.18047(12) 0.0453(6) Uani 1 1 d . . .
H35A H -0.0787 0.9133 0.2168 0.068 Uiso 1 1 calc R . .
H35B H -0.1450 0.9947 0.1655 0.068 Uiso 1 1 calc R . .
H35C H 0.0052 1.0159 0.1947 0.068 Uiso 1 1 calc R . .
C42 C 0.1429(3) 0.49350(19) 0.11623(12) 0.0398(5) Uani 1 1 d . . .
H42A H 0.2089 0.5016 0.0815 0.060 Uiso 1 1 calc R . .
H42B H 0.0500 0.4982 0.0979 0.060 Uiso 1 1 calc R . .
H42C H 0.1557 0.4241 0.1372 0.060 Uiso 1 1 calc R . .
C43 C 0.4243(3) 0.5395(2) 0.18523(14) 0.0482(6) Uani 1 1 d . . .
H43A H 0.5027 0.5819 0.2003 0.072 Uiso 1 1 calc R . .
H43B H 0.4316 0.5260 0.1386 0.072 Uiso 1 1 calc R . .
H43C H 0.4233 0.4716 0.2086 0.072 Uiso 1 1 calc R . .
C44 C 0.3809(3) 0.7065(3) 0.29992(13) 0.0519(7) Uani 1 1 d . . .
H44A H 0.3850 0.6540 0.3350 0.078 Uiso 1 1 calc R . .
H44B H 0.3566 0.7761 0.3177 0.078 Uiso 1 1 calc R . .
H44C H 0.4701 0.7111 0.2795 0.078 Uiso 1 1 calc R . .
C45 C 0.0695(3) 0.7710(2) 0.30177(12) 0.0433(6) Uani 1 1 d . . .
H45A H 0.0570 0.7292 0.3413 0.065 Uiso 1 1 calc R . .
H45B H -0.0191 0.7981 0.2862 0.065 Uiso 1 1 calc R . .
H45C H 0.1308 0.8308 0.3112 0.065 Uiso 1 1 calc R . .
C51 C 0.3835(2) 0.7399(2) 0.07545(12) 0.0390(5) Uani 1 1 d . . .
C52 C 0.3927(3) 0.6602(2) 0.02795(14) 0.0500(7) Uani 1 1 d . . .
H52A H 0.3234 0.6075 0.0256 0.060 Uiso 1 1 calc R . .
C53 C 0.4999(3) 0.6549(3) -0.01620(15) 0.0618(8) Uani 1 1 d . . .
H53A H 0.5013 0.5996 -0.0476 0.074 Uiso 1 1 calc R . .
C54 C 0.6034(3) 0.7297(3) -0.01424(18) 0.0688(10) Uani 1 1 d . . .
H54A H 0.6745 0.7275 -0.0448 0.083 Uiso 1 1 calc R . .
C55 C 0.6015(3) 0.8082(3) 0.03341(17) 0.0657(9) Uani 1 1 d . . .
H55A H 0.6738 0.8584 0.0364 0.079 Uiso 1 1 calc R . .
C56 C 0.4938(3) 0.8136(2) 0.07685(14) 0.0505(7) Uani 1 1 d . . .
H56A H 0.4943 0.8685 0.1085 0.061 Uiso 1 1 calc R . .

loop_
_atom_site_aniso_label
_atom_site_aniso_U_11
_atom_site_aniso_U_22
_atom_site_aniso_U_33
_atom_site_aniso_U_23
_atom_site_aniso_U_13
_atom_site_aniso_U_12
Zr 0.02940(11) 0.02692(11) 0.02272(11) -0.00005(8) 0.00036(7) -0.00466(8)
Si 0.0278(3) 0.0328(3) 0.0331(3) 0.0013(3) 0.0029(2) -0.0024(2)
Cl 0.0666(4) 0.0453(4) 0.0425(4) -0.0063(3) -0.0106(3) -0.0199(3)
C1 0.0375(13) 0.0424(13) 0.0538(16) 0.0016(12) -0.0057(11) -0.0102(10)
C2 0.0398(14) 0.0590(17) 0.0490(16) 0.0051(13) 0.0127(11) 0.0015(12)
C11 0.0291(10) 0.0311(11) 0.0285(11) 0.0005(9) -0.0006(8) 0.0031(8)
C12 0.0335(11) 0.0326(11) 0.0251(10) -0.0014(9) -0.0027(8) 0.0014(9)
C13 0.0378(11) 0.0329(11) 0.0257(10) 0.0058(9) 0.0003(9) 0.0018(9)
C14 0.0422(12) 0.0284(11) 0.0294(11) 0.0043(9) -0.0003(9) 0.0016(9)
C15 0.0407(12) 0.0269(10) 0.0288(11) -0.0006(9) 0.0009(9) 0.0038(9)
C21 0.0334(11) 0.0283(10) 0.0256(10) 0.0059(8) 0.0039(8) -0.0043(8)
C22 0.0340(11) 0.0266(10) 0.0289(11) 0.0047(8) 0.0027(8) 0.0001(8)
C23 0.0345(11) 0.0359(12) 0.0301(11) 0.0091(9) 0.0001(9) 0.0007(9)
C24 0.0369(12) 0.0436(13) 0.0265(11) 0.0093(10) -0.0031(9) -0.0061(10)
C25 0.0399(12) 0.0341(11) 0.0223(10) 0.0050(8) 0.0018(8) -0.0032(9)
C32 0.0503(14) 0.0411(13) 0.0304(12) -0.0086(10) -0.0013(10) -0.0034(11)
C33 0.0513(14) 0.0491(14) 0.0274(11) 0.0067(11) 0.0050(10) -0.0013(12)
C34 0.0606(16) 0.0297(12) 0.0499(15) 0.0048(11) 0.0021(12) -0.0059(11)
C35 0.0624(16) 0.0342(12) 0.0398(13) -0.0033(11) 0.0114(12) 0.0069(11)
C42 0.0461(13) 0.0315(11) 0.0419(13) -0.0027(10) 0.0044(11) -0.0023(10)
C43 0.0384(13) 0.0529(15) 0.0532(16) 0.0104(13) -0.0005(11) 0.0092(11)
C44 0.0482(15) 0.0725(19) 0.0344(13) 0.0052(13) -0.0118(11) -0.0075(13)
C45 0.0539(15) 0.0472(14) 0.0290(12) -0.0035(11) 0.0065(10) -0.0029(12)
C51 0.0351(12) 0.0450(13) 0.0370(13) 0.0129(11) 0.0070(10) 0.0035(10)
C52 0.0484(15) 0.0505(16) 0.0516(16) 0.0040(13) 0.0134(12) 0.0043(12)
C53 0.0665(19) 0.0648(19) 0.0552(18) 0.0059(15) 0.0250(15) 0.0181(16)
C54 0.0563(18) 0.076(2) 0.076(2) 0.0245(19) 0.0356(17) 0.0161(16)
C55 0.0457(16) 0.074(2) 0.078(2) 0.0246(18) 0.0165(15) -0.0051(15)
C56 0.0414(14) 0.0563(16) 0.0541(16) 0.0119(13) 0.0052(12) -0.0021(12)

loop_
_atom_type_symbol
_atom_type_description
_atom_type_scat_dispersion_real
_atom_type_scat_dispersion_imag
_atom_type_scat_source
C C 0.0033 0.0016 'International Tables Vol C Tables 4.2.6.8 and 6.1.1.4'
H H 0.0000 0.0000 'International Tables Vol C Tables 4.2.6.8 and 6.1.1.4'
Si Si 0.0817 0.0704 'International Tables Vol C Tables 4.2.6.8 and 6.1.1.4'
Cl Cl 0.1484 0.1585 'International Tables Vol C Tables 4.2.6.8 and 6.1.1.4'
Zr Zr -2.9673 0.5597 'International Tables Vol C Tables 4.2.6.8 and 6.1.1.4'

loop_
_geom_angle_atom_site_label_1
_geom_angle_atom_site_label_2
_geom_angle_atom_site_label_3
_geom_angle
_geom_angle_site_symmetry_1
_geom_angle_site_symmetry_3
_geom_angle_publ_flag
C51 Zr Cl 100.55(7) . . ?
C51 Zr C21 125.14(8) . . ?
Cl Zr C21 119.46(5) . . ?
C51 Zr C11 122.43(8) . . ?
Cl Zr C11 119.93(5) . . ?
C21 Zr C11 69.09(7) . . ?
C51 Zr C25 133.10(8) . . ?
Cl Zr C25 86.60(5) . . ?
C21 Zr C25 33.70(7) . . ?
C11 Zr C25 91.09(7) . . ?
C51 Zr C15 129.73(8) . . ?
Cl Zr C15 87.18(5) . . ?
C21 Zr C15 90.54(7) . . ?
C11 Zr C15 33.53(7) . . ?
C25 Zr C15 96.64(7) . . ?
C51 Zr C12 88.96(8) . . ?
Cl Zr C12 133.78(5) . . ?
C21 Zr C12 88.58(7) . . ?
C11 Zr C12 33.50(7) . . ?
C25 Zr C12 118.96(7) . . ?
C15 Zr C12 54.32(7) . . ?
C51 Zr C22 91.76(8) . . ?
Cl Zr C22 133.46(5) . . ?
C21 Zr C22 33.50(7) . . ?
C11 Zr C22 88.28(7) . . ?
C25 Zr C22 54.33(7) . . ?
C15 Zr C22 118.29(7) . . ?
C12 Zr C22 90.66(7) . . ?
C51 Zr C14 99.59(8) . . ?
Cl Zr C14 80.49(6) . . ?
C21 Zr C14 121.45(7) . . ?
C11 Zr C14 54.66(7) . . ?
C25 Zr C14 127.25(7) . . ?
C15 Zr C14 32.33(7) . . ?
C12 Zr C14 53.29(7) . . ?
C22 Zr C14 141.53(7) . . ?
C51 Zr C24 102.67(8) . . ?
Cl Zr C24 80.56(6) . . ?
C21 Zr C24 54.61(7) . . ?
C11 Zr C24 121.73(7) . . ?
C25 Zr C24 32.35(7) . . ?
C15 Zr C24 127.57(7) . . ?
C12 Zr C24 141.49(7) . . ?
C22 Zr C24 52.92(7) . . ?
C14 Zr C24 153.00(7) . . ?
C51 Zr C13 77.08(8) . . ?
Cl Zr C13 106.33(5) . . ?
C21 Zr C13 119.78(7) . . ?
C11 Zr C13 54.44(7) . . ?
C25 Zr C13 145.33(7) . . ?
C15 Zr C13 53.36(7) . . ?
C12 Zr C13 31.96(7) . . ?
C22 Zr C13 120.17(7) . . ?
C14 Zr C13 31.71(7) . . ?
C24 Zr C13 173.07(7) . . ?
C51 Zr C23 80.56(7) . . ?
Cl Zr C23 106.32(6) . . ?
C21 Zr C23 54.39(7) . . ?
C11 Zr C23 119.43(7) . . ?
C25 Zr C23 53.28(7) . . ?
C15 Zr C23 144.79(7) . . ?
C12 Zr C23 119.87(7) . . ?
C22 Zr C23 31.82(7) . . ?
C14 Zr C23 173.08(7) . . ?
C24 Zr C23 31.37(7) . . ?
C13 Zr C23 143.14(7) . . ?
C1 Si C2 103.11(12) . . ?
C1 Si C21 114.01(11) . . ?
C2 Si C21 113.93(11) . . ?
C1 Si C11 115.50(11) . . ?
C2 Si C11 115.09(11) . . ?
C21 Si C11 95.79(9) . . ?
C15 C11 C12 105.73(18) . . ?
C15 C11 Si 124.76(16) . . ?
C12 C11 Si 124.94(16) . . ?
C15 C11 Zr 74.14(12) . . ?
C12 C11 Zr 75.14(12) . . ?
Si C11 Zr 97.21(9) . . ?
C13 C12 C11 108.99(18) . . ?
C13 C12 C32 123.0(2) . . ?
C11 C12 C32 127.1(2) . . ?
C13 C12 Zr 76.90(13) . . ?
C11 C12 Zr 71.36(12) . . ?
C32 C12 Zr 126.70(16) . . ?
C12 C13 C14 108.13(18) . . ?
C12 C13 C33 126.9(2) . . ?
C14 C13 C33 124.6(2) . . ?
C12 C13 Zr 71.13(12) . . ?
C14 C13 Zr 73.35(12) . . ?
C33 C13 Zr 126.97(16) . . ?
C13 C14 C15 108.05(19) . . ?
C13 C14 C34 124.9(2) . . ?
C15 C14 C34 126.9(2) . . ?
C13 C14 Zr 74.93(12) . . ?
C15 C14 Zr 70.73(12) . . ?
C34 C14 Zr 124.03(17) . . ?
C14 C15 C11 109.10(18) . . ?
C14 C15 C35 123.2(2) . . ?
C11 C15 C35 127.5(2) . . ?
C14 C15 Zr 76.94(13) . . ?
C11 C15 Zr 72.34(12) . . ?
C35 C15 Zr 121.26(16) . . ?
C25 C21 C22 105.62(19) . . ?
C25 C21 Si 125.91(16) . . ?
C22 C21 Si 124.42(16) . . ?
C25 C21 Zr 74.22(11) . . ?
C22 C21 Zr 75.67(11) . . ?
Si C21 Zr 97.80(8) . . ?
C23 C22 C21 109.27(19) . . ?
C23 C22 C42 122.4(2) . . ?
C21 C22 C42 127.4(2) . . ?
C23 C22 Zr 77.60(12) . . ?
C21 C22 Zr 70.83(11) . . ?
C42 C22 Zr 126.94(15) . . ?
C24 C23 C22 108.09(19) . . ?
C24 C23 C43 125.5(2) . . ?
C22 C23 C43 125.8(2) . . ?
C24 C23 Zr 73.66(13) . . ?
C22 C23 Zr 70.58(12) . . ?
C43 C23 Zr 128.37(15) . . ?
C23 C24 C25 108.1(2) . . ?
C23 C24 C44 125.8(2) . . ?
C25 C24 C44 125.8(2) . . ?
C23 C24 Zr 74.97(12) . . ?
C25 C24 Zr 69.62(12) . . ?
C44 C24 Zr 125.79(16) . . ?
C24 C25 C21 108.90(19) . . ?
C24 C25 C45 123.0(2) . . ?
C21 C25 C45 127.9(2) . . ?
C24 C25 Zr 78.03(12) . . ?
C21 C25 Zr 72.08(11) . . ?
C45 C25 Zr 120.96(15) . . ?
C52 C51 C56 114.7(2) . . ?
C52 C51 Zr 129.35(18) . . ?
C56 C51 Zr 115.58(19) . . ?
C51 C52 C53 123.1(3) . . ?
C54 C53 C52 120.4(3) . . ?
C53 C54 C55 118.8(3) . . ?
C54 C55 C56 120.4(3) . . ?
C55 C56 C51 122.5(3) . . ?

loop_
_geom_bond_atom_site_label_1
_geom_bond_atom_site_label_2
_geom_bond_distance
_geom_bond_site_symmetry_2
_geom_bond_publ_flag
Zr C51 2.288(2) . ?
Zr Cl 2.4475(6) . ?
Zr C21 2.4661(19) . ?
Zr C11 2.480(2) . ?
Zr C25 2.494(2) . ?
Zr C15 2.503(2) . ?
Zr C12 2.529(2) . ?
Zr C22 2.530(2) . ?
Zr C14 2.583(2) . ?
Zr C24 2.603(2) . ?
Zr C13 2.603(2) . ?
Zr C23 2.620(2) . ?
Si C1 1.866(2) . ?
Si C2 1.871(2) . ?
Si C21 1.887(2) . ?
Si C11 1.893(2) . ?
C11 C15 1.437(3) . ?
C11 C12 1.444(3) . ?
C12 C13 1.415(3) . ?
C12 C32 1.499(3) . ?
C13 C14 1.417(3) . ?
C13 C33 1.500(3) . ?
C14 C15 1.418(3) . ?
C14 C34 1.499(3) . ?
C15 C35 1.505(3) . ?
C21 C25 1.438(3) . ?
C21 C22 1.441(3) . ?
C22 C23 1.414(3) . ?
C22 C42 1.507(3) . ?
C23 C24 1.412(3) . ?
C23 C43 1.499(3) . ?
C24 C25 1.424(3) . ?
C24 C44 1.507(3) . ?
C25 C45 1.505(3) . ?
C51 C52 1.391(4) . ?
C51 C56 1.409(4) . ?
C52 C53 1.391(3) . ?
C53 C54 1.369(5) . ?
C54 C55 1.379(5) . ?
C55 C56 1.386(4) . ?
